data_7021790
loop_
_publ_author_name
'Ojwach, Stephen O.'
'Okemwa, Teddy T.'
'Attandoh, Nelson W.'
'Omondi, Bernard'

_publ_section_title
;
 Structural and kinetic studies of the polymerization reactions of
 \e-caprolactone catalyzed by (pyrazol-1-ylmethyl)pyridine Cu(ii) and
 Zn(ii) complexes.
;
_journal_issue 30
_journal_name_full 'Dalton transactions (Cambridge, England : 2003)'
_journal_page_first 10735
_journal_page_last 10745
_journal_paper_doi 10.1039/c3dt51338f
_journal_volume 42
_journal_year 2013
_chemical_formula_moiety 'C50 H46 Cu2 N6 O8'
_chemical_formula_sum 'C50 H46 Cu2 N6 O8'
_chemical_formula_weight 986.01
_chemical_name_systematic
;
?
;
_space_group_IT_number 2
_symmetry_cell_setting triclinic
_symmetry_space_group_name_Hall '-P 1'
_symmetry_space_group_name_H-M 'P -1'
_atom_sites_solution_hydrogens geom
_atom_sites_solution_primary direct
_atom_sites_solution_secondary difmap
_audit_creation_method SHELXL-97
_cell_angle_alpha 72.8800(10)
_cell_angle_beta 75.3930(10)
_cell_angle_gamma 78.1930(10)
_cell_formula_units_Z 1
_cell_length_a 9.6202(3)
_cell_length_b 10.6016(3)
_cell_length_c 11.7735(3)
_cell_measurement_reflns_used 27490
_cell_measurement_temperature 173(2)
_cell_measurement_theta_max 28.52
_cell_measurement_theta_min 1.85
_cell_volume 1099.39(5)
_computing_cell_refinement 'SAINT-plus (Bruker, 2008)'
_computing_data_collection 'APEX2 (Bruker, 2008)'
_computing_data_reduction 'SAINT-Plus and XPREP (Bruker, 2008)'
_computing_molecular_graphics 'ORTEP3 (Farrugia, 1997)'
_computing_publication_material 'WinGX (Farrugia, 1999)'
_computing_structure_refinement 'SHELXL-97 (Sheldrick, 2008)'
_computing_structure_solution 'SHELXS-97 (Sheldrick, 2008)'
_diffrn_ambient_temperature 173(2)
_diffrn_measured_fraction_theta_full 0.988
_diffrn_measured_fraction_theta_max 0.988
_diffrn_measurement_device_type 'Bruker Smart ApexII CCD'
_diffrn_measurement_method '\f and \w scans'
_diffrn_radiation_monochromator graphite
_diffrn_radiation_source 'fine-focus sealed tube'
_diffrn_radiation_type MoK\a
_diffrn_radiation_wavelength 0.71073
_diffrn_reflns_av_R_equivalents 0.0248
_diffrn_reflns_av_sigmaI/netI 0.0163
_diffrn_reflns_limit_h_max 12
_diffrn_reflns_limit_h_min -12
_diffrn_reflns_limit_k_max 14
_diffrn_reflns_limit_k_min -12
_diffrn_reflns_limit_l_max 15
_diffrn_reflns_limit_l_min -15
_diffrn_reflns_number 27490
_diffrn_reflns_theta_full 28.52
_diffrn_reflns_theta_max 28.52
_diffrn_reflns_theta_min 1.85
_diffrn_standards_decay_% 0
_diffrn_standards_interval_count 0
_diffrn_standards_interval_time 0
_diffrn_standards_number 0
_exptl_absorpt_coefficient_mu 1.032
_exptl_absorpt_correction_T_max 0.8606
_exptl_absorpt_correction_T_min 0.6771
_exptl_absorpt_correction_type multi-scan
_exptl_absorpt_process_details 'SADABS (Bruker, 2008)'
_exptl_crystal_colour green
_exptl_crystal_density_diffrn 1.489
_exptl_crystal_density_method 'not measured'
_exptl_crystal_description block
_exptl_crystal_F_000 510
_exptl_crystal_size_max 0.41
_exptl_crystal_size_mid 0.27
_exptl_crystal_size_min 0.15
_refine_diff_density_max 0.472
_refine_diff_density_min -0.488
_refine_diff_density_rms 0.056
_refine_ls_extinction_method none
_refine_ls_goodness_of_fit_ref 1.030
_refine_ls_hydrogen_treatment constr
_refine_ls_matrix_type full
_refine_ls_number_parameters 300
_refine_ls_number_reflns 5516
_refine_ls_number_restraints 0
_refine_ls_restrained_S_all 1.030
_refine_ls_R_factor_all 0.0260
_refine_ls_R_factor_gt 0.0243
_refine_ls_shift/su_max 0.001
_refine_ls_shift/su_mean 0.000
_refine_ls_structure_factor_coef Fsqd
_refine_ls_weighting_details 'calc w=1/[\s^2^(Fo^2^)+(0.0352P)^2^+0.6520P] where P=(Fo^2^+2Fc^2^)/3'
_refine_ls_weighting_scheme calc
_refine_ls_wR_factor_gt 0.0667
_refine_ls_wR_factor_ref 0.0683
_reflns_number_gt 5258
_reflns_number_total 5516
_reflns_threshold_expression >2sigma(I)
_cod_data_source_file c3dt51338f.txt
_cod_data_source_block 12bo_boo_so1_0m
_cod_original_sg_symbol_H-M P-1
_cod_database_code 7021790

loop_
_symmetry_equiv_pos_as_xyz
'x, y, z'
'-x, -y, -z'

loop_
_atom_site_label
_atom_site_type_symbol
_atom_site_fract_x
_atom_site_fract_y
_atom_site_fract_z
_atom_site_U_iso_or_equiv
_atom_site_adp_type
_atom_site_occupancy
_atom_site_symmetry_multiplicity
_atom_site_calc_flag
_atom_site_refinement_flags
C1 C -0.05858(14) 0.63221(12) 0.10558(11) 0.0164(2) Uani 1 1 d .
C2 C 0.01546(14) 0.72444(12) 0.01309(11) 0.0183(2) Uani 1 1 d .
H2 H -0.0254 0.8040 -0.0371 0.022 Uiso 1 1 calc R
C3 C 0.16347(13) 0.67616(12) 0.00879(11) 0.0162(2) Uani 1 1 d .
C4 C 0.28955(13) 0.73894(12) -0.07007(11) 0.0164(2) Uani 1 1 d .
C5 C 0.42987(15) 0.68415(14) -0.05292(12) 0.0223(3) Uani 1 1 d .
H5 H 0.4443 0.6053 0.0097 0.027 Uiso 1 1 calc R
C6 C 0.54876(15) 0.74387(15) -0.12650(13) 0.0253(3) Uani 1 1 d .
H6 H 0.6437 0.7056 -0.1139 0.030 Uiso 1 1 calc R
C7 C 0.52958(15) 0.85898(14) -0.21822(13) 0.0243(3) Uani 1 1 d .
H7 H 0.6109 0.8995 -0.2687 0.029 Uiso 1 1 calc R
C8 C 0.39037(15) 0.91455(14) -0.23569(12) 0.0244(3) Uani 1 1 d .
H8 H 0.3766 0.9938 -0.2980 0.029 Uiso 1 1 calc R
C9 C 0.27067(14) 0.85509(13) -0.16262(12) 0.0208(2) Uani 1 1 d .
H9 H 0.1759 0.8936 -0.1757 0.025 Uiso 1 1 calc R
C10 C -0.21650(13) 0.63988(12) 0.15127(11) 0.0170(2) Uani 1 1 d .
C11 C -0.29557(15) 0.76551(13) 0.15612(12) 0.0218(3) Uani 1 1 d .
H11 H -0.2461 0.8409 0.1334 0.026 Uiso 1 1 calc R
C12 C -0.44515(15) 0.78090(14) 0.19376(14) 0.0265(3) Uani 1 1 d .
H12 H -0.4980 0.8667 0.1954 0.032 Uiso 1 1 calc R
C13 C -0.51793(15) 0.67048(15) 0.22912(13) 0.0262(3) Uani 1 1 d .
H13 H -0.6204 0.6807 0.2559 0.031 Uiso 1 1 calc R
C14 C -0.44103(15) 0.54545(14) 0.22533(12) 0.0227(3) Uani 1 1 d .
H14 H -0.4910 0.4701 0.2501 0.027 Uiso 1 1 calc R
C15 C -0.29145(14) 0.52993(13) 0.18557(11) 0.0190(2) Uani 1 1 d .
H15 H -0.2396 0.4443 0.1816 0.023 Uiso 1 1 calc R
C16 C 0.03067(14) 0.41768(12) 0.25271(11) 0.0175(2) Uani 1 1 d .
H16A H 0.0718 0.3363 0.2240 0.021 Uiso 1 1 calc R
H16B H -0.0736 0.4133 0.2885 0.021 Uiso 1 1 calc R
C17 C 0.10675(13) 0.42066(12) 0.34955(11) 0.0148(2) Uani 1 1 d .
C18 C 0.13189(14) 0.53963(12) 0.36352(11) 0.0179(2) Uani 1 1 d .
H18 H 0.1010 0.6226 0.3118 0.021 Uiso 1 1 calc R
C19 C 0.20262(14) 0.53504(13) 0.45397(12) 0.0199(2) Uani 1 1 d .
H19 H 0.2193 0.6150 0.4660 0.024 Uiso 1 1 calc R
C20 C 0.24884(14) 0.41194(13) 0.52680(12) 0.0195(2) Uani 1 1 d .
H20 H 0.3023 0.4056 0.5865 0.023 Uiso 1 1 calc R
C21 C 0.21471(13) 0.29877(12) 0.50994(11) 0.0174(2) Uani 1 1 d .
H21 H 0.2427 0.2148 0.5618 0.021 Uiso 1 1 calc R
C22 C 0.24772(13) -0.12468(12) 0.53100(11) 0.0161(2) Uani 1 1 d .
C23 C 0.39895(14) -0.19943(14) 0.52924(13) 0.0235(3) Uani 1 1 d .
H23A H 0.4304 -0.2365 0.4583 0.035 Uiso 1 1 calc R
H23B H 0.3996 -0.2720 0.6035 0.035 Uiso 1 1 calc R
H23C H 0.4653 -0.1384 0.5248 0.035 Uiso 1 1 calc R
C24 C -0.08496(13) 0.03004(12) 0.71446(11) 0.0159(2) Uani 1 1 d .
C25 C -0.14525(15) 0.05810(13) 0.83764(12) 0.0219(3) Uani 1 1 d .
H25A H -0.0650 0.0553 0.8761 0.033 Uiso 1 1 calc R
H25B H -0.2064 -0.0094 0.8888 0.033 Uiso 1 1 calc R
H25C H -0.2034 0.1466 0.8279 0.033 Uiso 1 1 calc R
N1 N 0.04543(12) 0.53440(10) 0.14961(9) 0.0171(2) Uani 1 1 d .
N2 N 0.18174(12) 0.55973(11) 0.09171(10) 0.0184(2) Uani 1 1 d .
N3 N 0.14396(11) 0.30190(10) 0.42380(9) 0.01476(19) Uani 1 1 d .
O1 O 0.23394(10) 0.00070(9) 0.49609(9) 0.02043(18) Uani 1 1 d .
O2 O -0.01943(11) 0.11807(10) 0.63350(8) 0.0225(2) Uani 1 1 d .
O3 O 0.10498(10) 0.07837(9) 0.29905(8) 0.01924(18) Uani 1 1 d .
O4 O -0.14488(10) 0.19381(9) 0.43606(9) 0.01987(18) Uani 1 1 d .
Cu1 Cu 0.052437(15) 0.115128(13) 0.460404(12) 0.01354(5) Uani 1 1 d .

loop_
_atom_site_aniso_label
_atom_site_aniso_U_11
_atom_site_aniso_U_22
_atom_site_aniso_U_33
_atom_site_aniso_U_23
_atom_site_aniso_U_13
_atom_site_aniso_U_12
C1 0.0192(6) 0.0132(5) 0.0153(5) -0.0016(4) -0.0028(4) -0.0032(4)
C2 0.0198(6) 0.0148(6) 0.0168(5) 0.0004(4) -0.0025(4) -0.0032(4)
C3 0.0198(6) 0.0137(5) 0.0137(5) -0.0020(4) -0.0019(4) -0.0033(4)
C4 0.0187(6) 0.0151(5) 0.0143(5) -0.0031(4) -0.0006(4) -0.0039(4)
C5 0.0218(6) 0.0198(6) 0.0222(6) -0.0005(5) -0.0045(5) -0.0035(5)
C6 0.0177(6) 0.0273(7) 0.0298(7) -0.0059(6) -0.0035(5) -0.0042(5)
C7 0.0221(6) 0.0256(7) 0.0242(6) -0.0062(5) 0.0021(5) -0.0101(5)
C8 0.0265(7) 0.0204(6) 0.0209(6) 0.0023(5) -0.0005(5) -0.0078(5)
C9 0.0192(6) 0.0190(6) 0.0197(6) 0.0005(5) -0.0021(5) -0.0034(5)
C10 0.0186(6) 0.0171(6) 0.0141(5) -0.0012(4) -0.0030(4) -0.0046(4)
C11 0.0207(6) 0.0165(6) 0.0244(6) -0.0007(5) -0.0013(5) -0.0049(5)
C12 0.0201(6) 0.0205(6) 0.0322(7) -0.0017(5) -0.0005(5) -0.0013(5)
C13 0.0180(6) 0.0275(7) 0.0281(7) 0.0004(5) -0.0023(5) -0.0060(5)
C14 0.0236(6) 0.0234(7) 0.0209(6) 0.0009(5) -0.0060(5) -0.0106(5)
C15 0.0230(6) 0.0177(6) 0.0173(5) -0.0024(4) -0.0061(5) -0.0057(5)
C16 0.0215(6) 0.0125(5) 0.0162(5) 0.0017(4) -0.0038(4) -0.0054(4)
C17 0.0141(5) 0.0128(5) 0.0150(5) -0.0016(4) 0.0010(4) -0.0039(4)
C18 0.0193(6) 0.0115(5) 0.0190(6) -0.0019(4) 0.0026(4) -0.0047(4)
C19 0.0213(6) 0.0167(6) 0.0218(6) -0.0078(5) 0.0039(5) -0.0093(5)
C20 0.0183(6) 0.0225(6) 0.0192(6) -0.0069(5) -0.0008(4) -0.0076(5)
C21 0.0171(5) 0.0156(6) 0.0182(5) -0.0021(4) -0.0025(4) -0.0041(4)
C22 0.0172(5) 0.0155(5) 0.0148(5) -0.0038(4) -0.0028(4) -0.0015(4)
C23 0.0171(6) 0.0202(6) 0.0308(7) -0.0055(5) -0.0043(5) 0.0006(5)
C24 0.0152(5) 0.0151(5) 0.0157(5) -0.0025(4) -0.0037(4) 0.0002(4)
C25 0.0276(7) 0.0190(6) 0.0161(6) -0.0044(5) -0.0024(5) 0.0004(5)
N1 0.0178(5) 0.0140(5) 0.0157(5) 0.0007(4) -0.0011(4) -0.0036(4)
N2 0.0180(5) 0.0159(5) 0.0172(5) -0.0003(4) -0.0004(4) -0.0033(4)
N3 0.0144(4) 0.0117(4) 0.0169(5) -0.0028(4) -0.0012(4) -0.0030(4)
O1 0.0185(4) 0.0136(4) 0.0274(5) -0.0004(3) -0.0065(4) -0.0030(3)
O2 0.0324(5) 0.0185(4) 0.0167(4) -0.0048(3) 0.0008(4) -0.0109(4)
O3 0.0243(5) 0.0149(4) 0.0169(4) -0.0029(3) -0.0004(3) -0.0054(3)
O4 0.0168(4) 0.0124(4) 0.0282(5) -0.0024(3) -0.0039(4) -0.0022(3)
Cu1 0.01493(8) 0.00964(8) 0.01486(8) -0.00152(5) -0.00167(5) -0.00322(5)

loop_
_atom_type_symbol
_atom_type_description
_atom_type_scat_dispersion_real
_atom_type_scat_dispersion_imag
_atom_type_scat_source
C C 0.0033 0.0016 'International Tables Vol C Tables 4.2.6.8 and 6.1.1.4'
H H 0.0000 0.0000 'International Tables Vol C Tables 4.2.6.8 and 6.1.1.4'
N N 0.0061 0.0033 'International Tables Vol C Tables 4.2.6.8 and 6.1.1.4'
O O 0.0106 0.0060 'International Tables Vol C Tables 4.2.6.8 and 6.1.1.4'
Cu Cu 0.3201 1.2651 'International Tables Vol C Tables 4.2.6.8 and 6.1.1.4'

loop_
_geom_angle_atom_site_label_1
_geom_angle_atom_site_label_2
_geom_angle_atom_site_label_3
_geom_angle
_geom_angle_site_symmetry_1
_geom_angle_site_symmetry_3
N1 C1 C2 105.86(11) . .
N1 C1 C10 126.69(11) . .
C2 C1 C10 127.41(11) . .
C1 C2 C3 105.78(11) . .
C1 C2 H2 127.1 . .
C3 C2 H2 127.1 . .
N2 C3 C2 110.99(11) . .
N2 C3 C4 120.77(11) . .
C2 C3 C4 128.22(11) . .
C5 C4 C9 118.78(11) . .
C5 C4 C3 120.57(11) . .
C9 C4 C3 120.65(11) . .
C6 C5 C4 120.65(12) . .
C6 C5 H5 119.7 . .
C4 C5 H5 119.7 . .
C7 C6 C5 120.39(13) . .
C7 C6 H6 119.8 . .
C5 C6 H6 119.8 . .
C6 C7 C8 119.39(12) . .
C6 C7 H7 120.3 . .
C8 C7 H7 120.3 . .
C7 C8 C9 120.58(13) . .
C7 C8 H8 119.7 . .
C9 C8 H8 119.7 . .
C8 C9 C4 120.20(12) . .
C8 C9 H9 119.9 . .
C4 C9 H9 119.9 . .
C15 C10 C11 118.78(12) . .
C15 C10 C1 123.59(12) . .
C11 C10 C1 117.58(11) . .
C12 C11 C10 120.68(12) . .
C12 C11 H11 119.7 . .
C10 C11 H11 119.7 . .
C11 C12 C13 119.89(13) . .
C11 C12 H12 120.1 . .
C13 C12 H12 120.1 . .
C14 C13 C12 120.06(13) . .
C14 C13 H13 120.0 . .
C12 C13 H13 120.0 . .
C13 C14 C15 120.25(12) . .
C13 C14 H14 119.9 . .
C15 C14 H14 119.9 . .
C14 C15 C10 120.32(12) . .
C14 C15 H15 119.8 . .
C10 C15 H15 119.8 . .
N1 C16 C17 112.22(10) . .
N1 C16 H16A 109.2 . .
C17 C16 H16A 109.2 . .
N1 C16 H16B 109.2 . .
C17 C16 H16B 109.2 . .
H16A C16 H16B 107.9 . .
N3 C17 C18 122.14(11) . .
N3 C17 C16 115.75(10) . .
C18 C17 C16 122.07(11) . .
C19 C18 C17 119.04(12) . .
C19 C18 H18 120.5 . .
C17 C18 H18 120.5 . .
C18 C19 C20 119.15(11) . .
C18 C19 H19 120.4 . .
C20 C19 H19 120.4 . .
C21 C20 C19 118.13(12) . .
C21 C20 H20 120.9 . .
C19 C20 H20 120.9 . .
N3 C21 C20 123.29(12) . .
N3 C21 H21 118.4 . .
C20 C21 H21 118.4 . .
O1 C22 O4 125.30(12) . 2_556
O1 C22 C23 117.73(11) . .
O4 C22 C23 116.92(11) 2_556 .
C22 C23 H23A 109.5 . .
C22 C23 H23B 109.5 . .
H23A C23 H23B 109.5 . .
C22 C23 H23C 109.5 . .
H23A C23 H23C 109.5 . .
H23B C23 H23C 109.5 . .
O2 C24 O3 125.59(11) . 2_556
O2 C24 C25 116.72(11) . .
O3 C24 C25 117.68(11) 2_556 .
C24 C25 H25A 109.5 . .
C24 C25 H25B 109.5 . .
H25A C25 H25B 109.5 . .
C24 C25 H25C 109.5 . .
H25A C25 H25C 109.5 . .
H25B C25 H25C 109.5 . .
N2 N1 C1 112.37(10) . .
N2 N1 C16 117.56(10) . .
C1 N1 C16 129.83(11) . .
C3 N2 N1 104.99(10) . .
C17 N3 C21 118.10(10) . .
C17 N3 Cu1 127.56(8) . .
C21 N3 Cu1 111.93(8) . .
C22 O1 Cu1 124.04(8) . .
C24 O2 Cu1 124.94(8) . .
C24 O3 Cu1 120.97(8) 2_556 .
C22 O4 Cu1 121.87(8) 2_556 .
O4 Cu1 O3 90.93(4) . .
O4 Cu1 O1 168.06(4) . .
O3 Cu1 O1 87.94(4) . .
O4 Cu1 O2 87.12(4) . .
O3 Cu1 O2 168.15(4) . .
O1 Cu1 O2 91.55(4) . .
O4 Cu1 N3 98.52(4) . .
O3 Cu1 N3 102.00(4) . .
O1 Cu1 N3 93.34(4) . .
O2 Cu1 N3 89.85(4) . .
O4 Cu1 Cu1 85.06(3) . 2_556
O3 Cu1 Cu1 86.07(3) . 2_556
O1 Cu1 Cu1 83.00(3) . 2_556
O2 Cu1 Cu1 82.12(3) . 2_556
N3 Cu1 Cu1 171.05(3) . 2_556

loop_
_geom_bond_atom_site_label_1
_geom_bond_atom_site_label_2
_geom_bond_distance
_geom_bond_site_symmetry_2
C1 N1 1.3659(16) .
C1 C2 1.3842(16) .
C1 C10 1.4720(17) .
C2 C3 1.4046(17) .
C2 H2 0.9500 .
C3 N2 1.3401(16) .
C3 C4 1.4746(16) .
C4 C5 1.3957(18) .
C4 C9 1.3982(17) .
C5 C6 1.3904(18) .
C5 H5 0.9500 .
C6 C7 1.386(2) .
C6 H6 0.9500 .
C7 C8 1.388(2) .
C7 H7 0.9500 .
C8 C9 1.3935(18) .
C8 H8 0.9500 .
C9 H9 0.9500 .
C10 C15 1.4006(17) .
C10 C11 1.4014(18) .
C11 C12 1.3852(19) .
C11 H11 0.9500 .
C12 C13 1.391(2) .
C12 H12 0.9500 .
C13 C14 1.387(2) .
C13 H13 0.9500 .
C14 C15 1.3877(19) .
C14 H14 0.9500 .
C15 H15 0.9500 .
C16 N1 1.4579(15) .
C16 C17 1.5126(17) .
C16 H16A 0.9900 .
C16 H16B 0.9900 .
C17 N3 1.3427(15) .
C17 C18 1.3941(17) .
C18 C19 1.3859(19) .
C18 H18 0.9500 .
C19 C20 1.3901(19) .
C19 H19 0.9500 .
C20 C21 1.3860(17) .
C20 H20 0.9500 .
C21 N3 1.3461(16) .
C21 H21 0.9500 .
C22 O1 1.2599(15) .
C22 O4 1.2657(15) 2_556
C22 C23 1.5059(17) .
C23 H23A 0.9800 .
C23 H23B 0.9800 .
C23 H23C 0.9800 .
C24 O2 1.2613(15) .
C24 O3 1.2636(15) 2_556
C24 C25 1.5125(17) .
C25 H25A 0.9800 .
C25 H25B 0.9800 .
C25 H25C 0.9800 .
N1 N2 1.3571(14) .
N3 Cu1 2.2138(10) .
O1 Cu1 1.9748(9) .
O2 Cu1 1.9875(9) .
O3 C24 1.2636(15) 2_556
O3 Cu1 1.9716(9) .
O4 C22 1.2657(15) 2_556
O4 Cu1 1.9665(9) .
Cu1 Cu1 2.6532(3) 2_556

loop_
_geom_torsion_atom_site_label_1
_geom_torsion_atom_site_label_2
_geom_torsion_atom_site_label_3
_geom_torsion_atom_site_label_4
_geom_torsion
_geom_torsion_site_symmetry_1
_geom_torsion_site_symmetry_4
N1 C1 C2 C3 -1.11(14) . .
C10 C1 C2 C3 176.49(12) . .
C1 C2 C3 N2 1.06(14) . .
C1 C2 C3 C4 -177.27(12) . .
N2 C3 C4 C5 -5.49(18) . .
C2 C3 C4 C5 172.69(13) . .
N2 C3 C4 C9 175.12(12) . .
C2 C3 C4 C9 -6.7(2) . .
C9 C4 C5 C6 0.0(2) . .
C3 C4 C5 C6 -179.43(12) . .
C4 C5 C6 C7 0.0(2) . .
C5 C6 C7 C8 0.3(2) . .
C6 C7 C8 C9 -0.5(2) . .
C7 C8 C9 C4 0.5(2) . .
C5 C4 C9 C8 -0.2(2) . .
C3 C4 C9 C8 179.22(12) . .
N1 C1 C10 C15 -42.00(19) . .
C2 C1 C10 C15 140.88(14) . .
N1 C1 C10 C11 140.39(13) . .
C2 C1 C10 C11 -36.73(19) . .
C15 C10 C11 C12 -0.2(2) . .
C1 C10 C11 C12 177.53(13) . .
C10 C11 C12 C13 1.1(2) . .
C11 C12 C13 C14 -0.8(2) . .
C12 C13 C14 C15 -0.4(2) . .
C13 C14 C15 C10 1.3(2) . .
C11 C10 C15 C14 -0.99(19) . .
C1 C10 C15 C14 -178.57(12) . .
N1 C16 C17 N3 -157.01(10) . .
N1 C16 C17 C18 25.22(16) . .
N3 C17 C18 C19 2.56(18) . .
C16 C17 C18 C19 -179.82(11) . .
C17 C18 C19 C20 1.15(18) . .
C18 C19 C20 C21 -3.54(18) . .
C19 C20 C21 N3 2.54(19) . .
C2 C1 N1 N2 0.86(14) . .
C10 C1 N1 N2 -176.77(11) . .
C2 C1 N1 C16 175.08(12) . .
C10 C1 N1 C16 -2.5(2) . .
C17 C16 N1 N2 56.33(14) . .
C17 C16 N1 C1 -117.64(14) . .
C2 C3 N2 N1 -0.54(14) . .
C4 C3 N2 N1 177.93(10) . .
C1 N1 N2 C3 -0.21(14) . .
C16 N1 N2 C3 -175.20(10) . .
C18 C17 N3 C21 -3.63(17) . .
C16 C17 N3 C21 178.61(10) . .
C18 C17 N3 Cu1 157.21(9) . .
C16 C17 N3 Cu1 -20.56(15) . .
C20 C21 N3 C17 1.04(18) . .
C20 C21 N3 Cu1 -162.67(10) . .
O4 C22 O1 Cu1 -10.20(18) 2_556 .
C23 C22 O1 Cu1 167.37(9) . .
O3 C24 O2 Cu1 6.01(19) 2_556 .
C25 C24 O2 Cu1 -173.52(9) . .
C22 O4 Cu1 O3 91.03(10) 2_556 .
C22 O4 Cu1 O1 6.6(2) 2_556 .
C22 O4 Cu1 O2 -77.27(10) 2_556 .
C22 O4 Cu1 N3 -166.69(10) 2_556 .
C22 O4 Cu1 Cu1 5.05(9) 2_556 2_556
C24 O3 Cu1 O4 -89.06(10) 2_556 .
C24 O3 Cu1 O1 79.04(10) 2_556 .
C24 O3 Cu1 O2 -8.7(3) 2_556 .
C24 O3 Cu1 N3 172.02(9) 2_556 .
C24 O3 Cu1 Cu1 -4.08(9) 2_556 2_556
C22 O1 Cu1 O4 2.9(3) . .
C22 O1 Cu1 O3 -81.86(10) . .
C22 O1 Cu1 O2 86.29(10) . .
C22 O1 Cu1 N3 176.23(10) . .
C22 O1 Cu1 Cu1 4.43(10) . 2_556
C24 O2 Cu1 O4 83.48(11) . .
C24 O2 Cu1 O3 2.7(3) . .
C24 O2 Cu1 O1 -84.65(11) . .
C24 O2 Cu1 N3 -177.98(11) . .
C24 O2 Cu1 Cu1 -1.93(10) . 2_556
C17 N3 Cu1 O4 -30.04(10) . .
C21 N3 Cu1 O4 131.77(8) . .
C17 N3 Cu1 O3 62.75(10) . .
C21 N3 Cu1 O3 -135.44(8) . .
C17 N3 Cu1 O1 151.36(10) . .
C21 N3 Cu1 O1 -46.83(9) . .
C17 N3 Cu1 O2 -117.10(10) . .
C21 N3 Cu1 O2 44.71(9) . .
